data_8101837
loop_
_publ_author_name
'J.-C. Lee'
'H. Takahashi'
'Y. Matsui'

_publ_section_title
;
Crystal structure of poly[{aqua(1,10-phenanthroline-k^2^N,N')nickel
(II)}-\m-(dihydrogen-benzene-1,2,4,5-tetracarboxylate)-k^3^O:O':O''], 
Ni(C10H4O8)(C12H8N2)(H2O)
;
_journal_issue 3
_journal_name_full 'Zeitschrift f\"ur Kristallographie - New Crystal Structures'
_journal_page_first 489
_journal_page_last 490
_journal_volume 220
_journal_year 2005
_chemical_formula_moiety 'C22 H14 N2 Ni O9 '
_chemical_formula_sum 'C22 H14 N2 Ni O9'
_chemical_formula_weight 509.06
_chemical_name_systematic
; 
poly[[aqua(1,10-phenanthroline-\k^2^N,N')nickel(II)]-
\m-(dihydrogen-benzene-1,2,4,5-tetracarboxylato)-\k^3^O^1^:O^2^:O^3^]
;
_space_group_IT_number 2
_symmetry_cell_setting triclinic
_symmetry_Int_Tables_number 2
_symmetry_space_group_name_Hall '-P 1'
_symmetry_space_group_name_H-M 'P -1'
_cell_angle_alpha 87.11(2)
_cell_angle_beta 72.38(2)
_cell_angle_gamma 64.96(2)
_cell_formula_units_Z 2
_cell_length_a 9.589(5)
_cell_length_b 10.144(7)
_cell_length_c 11.312(5)
_cell_measurement_reflns_used 9100
_cell_measurement_temperature 173.1
_cell_measurement_theta_max 27.5
_cell_measurement_theta_min 3.0
_cell_volume 946.3(9)
_computing_cell_refinement PROCESS-AUTO
_computing_data_collection 'PROCESS-AUTO (Rigaku, 1998)'
_computing_data_reduction 'CrystalStructure (Rigaku/MSC, 2004)'
_computing_molecular_graphics 'PLATON (Spek, 2003)'
_computing_publication_material CrystalStructure
_computing_structure_refinement 'CRYSTALS (Watkin et al., 1996)'
_computing_structure_solution 'SIR92 (Altomare et al., 1994)'
_diffrn_detector_area_resol_mean 10.00
_diffrn_measured_fraction_theta_full 0.9906
_diffrn_measured_fraction_theta_max 0.9906
_diffrn_measurement_device_type 'Rigaku RAXIS-RAPID'
_diffrn_measurement_method \w
_diffrn_radiation_type 'Mo K\a'
_diffrn_radiation_wavelength 0.71073
_diffrn_reflns_av_R_equivalents 0.025
_diffrn_reflns_limit_h_max 11
_diffrn_reflns_limit_h_min -12
_diffrn_reflns_limit_k_max 13
_diffrn_reflns_limit_k_min -13
_diffrn_reflns_limit_l_max 13
_diffrn_reflns_limit_l_min -14
_diffrn_reflns_number 9392
_diffrn_reflns_theta_full 27.47
_diffrn_reflns_theta_max 27.47
_exptl_absorpt_coefficient_mu 1.091
_exptl_absorpt_correction_T_max 0.646
_exptl_absorpt_correction_T_min 0.573
_exptl_absorpt_correction_type multi-scan
_exptl_absorpt_process_details 'Higashi, T. (1995)'
_exptl_crystal_colour blue
_exptl_crystal_density_diffrn 1.786
_exptl_crystal_density_method 'not measured'
_exptl_crystal_description block
_exptl_crystal_F_000 520.00
_exptl_crystal_size_max 0.50
_exptl_crystal_size_mid 0.50
_exptl_crystal_size_min 0.40
_refine_diff_density_max 0.78
_refine_diff_density_min -0.74
_refine_ls_extinction_coef 129(4)
_refine_ls_extinction_method 'Larson 1970 Crystallographic Computing eq 22'
_refine_ls_goodness_of_fit_ref 0.8459
_refine_ls_number_parameters 308
_refine_ls_number_reflns 3900
_refine_ls_R_factor_all 0.0367
_refine_ls_R_factor_gt 0.0347
_refine_ls_shift/su_max 0.000173
_refine_ls_structure_factor_coef Fsqd
_refine_ls_weighting_details
;
W = [1-(deltaF/6*sigmaF)^2^]^2^/[937*T~0~(x)+138*T~1~(x)+822*T~2~(x)
+265*T~3~(x)], where T~i~ are Chebychev polynomials and x = Fc/Fmax 
(Watkin, 1994 / Prince, 1982)
;
_refine_ls_weighting_scheme calc
_refine_ls_wR_factor_all 0.0863
_refine_ls_wR_factor_gt 0.0854
_refine_ls_wR_factor_ref 0.0854
_reflns_limit_h_max 12
_reflns_limit_h_min -11
_reflns_limit_k_max 13
_reflns_limit_k_min -13
_reflns_limit_l_max 14
_reflns_limit_l_min 0
_reflns_number_gt 3900
_reflns_number_total 4302
_reflns_threshold_expression I>3sigma(I)
_oxford_refine_ls_scale 4.21(6)
_cod_data_source_file 1267-1611.cff
_cod_data_source_block '_No39'
_cod_original_cell_volume 946.4(9)
_cod_original_formula_sum 'C22 H14 N2 Ni O9 '
_cod_database_code 8101837

loop_
_symmetry_equiv_pos_as_xyz
+X,+Y,+Z
-X,-Y,-Z

loop_
_atom_site_label
_atom_site_type_symbol
_atom_site_fract_x
_atom_site_fract_y
_atom_site_fract_z
_atom_site_U_iso_or_equiv
_atom_site_adp_type
_atom_site_occupancy
_atom_site_symmetry_multiplicity
_atom_site_Wyckoff_symbol
_atom_site_refinement_flags_posn
_atom_site_refinement_flags_adp
_atom_site_refinement_flags_occupancy
_atom_site_disorder_assembly
_atom_site_disorder_group
_atom_site_attached_hydrogens
Ni1 Ni 0.03068(3) 0.14402(3) 0.76434(2) 0.0119 Uani 1 2 i . . . . . .
O1 O -0.14714(19) 0.07681(18) 0.86007(15) 0.0164 Uani 1 2 i . . . . . .
O2 O 0.30686(19) -0.15869(17) 0.85102(15) 0.0161 Uani 1 2 i . . . . . .
O3 O -0.1970(2) 0.26663(19) 0.47775(16) 0.0211 Uani 1 2 i . . . . . .
O4 O 0.1858(2) -0.05491(18) 0.66663(15) 0.0182 Uani 1 2 i . . . . . .
O5 O 0.14707(19) 0.08070(17) 0.90086(15) 0.0154 Uani 1 2 i . . . . . .
O6 O -0.0749(2) 0.18264(18) 0.62160(15) 0.0163 Uani 1 2 i . . . . . .
O7 O -0.3761(2) 0.4910(2) 0.71009(17) 0.0237 Uani 1 2 i . . . . . .
O8 O -0.2387(2) 0.0459(2) 0.70834(16) 0.0223 Uani 1 2 i . . . . . .
O9 O -0.3905(2) 0.7161(2) 0.71870(19) 0.0278 Uani 1 2 i . . . . . .
N1 N -0.1035(2) 0.3472(2) 0.86023(18) 0.0150 Uani 1 2 i . . . . . .
N2 N 0.1896(2) 0.2358(2) 0.69033(18) 0.0149 Uani 1 2 i . . . . . .
C1 C 0.2667(3) -0.0350(2) 0.90177(19) 0.0127 Uani 1 2 i . . . . . .
C2 C -0.0615(3) 0.3946(2) 0.5262(2) 0.0131 Uani 1 2 i . . . . . .
C3 C -0.1529(3) 0.5356(2) 0.5859(2) 0.0136 Uani 1 2 i . . . . . .
C4 C 0.1352(3) 0.3726(2) 0.7421(2) 0.0151 Uani 1 2 i . . . . . .
C5 C -0.0240(3) 0.4337(2) 0.8325(2) 0.0158 Uani 1 2 i . . . . . .
C6 C -0.3726(3) 0.0207(2) 0.9156(2) 0.0125 Uani 1 2 i . . . . . .
C7 C 0.0904(3) 0.3605(2) 0.4402(2) 0.0146 Uani 1 2 i . . . . . .
C8 C 0.3855(2) -0.0198(2) 0.9582(2) 0.0123 Uani 1 2 i . . . . . .
C9 C -0.4863(3) 0.0010(2) 0.8750(2) 0.0137 Uani 1 2 i . . . . . .
C10 C -0.3182(3) 0.5767(2) 0.6782(2) 0.0154 Uani 1 2 i . . . . . .
C11 C -0.2478(3) 0.3987(3) 0.9466(2) 0.0203 Uani 1 2 i . . . . . .
C12 C 0.0087(4) 0.6562(3) 0.8579(3) 0.0255 Uani 1 2 i . . . . . .
C13 C -0.1200(3) 0.2759(2) 0.5436(2) 0.0139 Uani 1 2 i . . . . . .
C14 C 0.3377(3) 0.1746(3) 0.6097(2) 0.0204 Uani 1 2 i . . . . . .
C15 C -0.2426(3) 0.6277(3) 0.9796(2) 0.0250 Uani 1 2 i . . . . . .
C16 C 0.1586(4) 0.5977(3) 0.7749(2) 0.0251 Uani 1 2 i . . . . . .
C17 C -0.2408(3) 0.0492(2) 0.8235(2) 0.0140 Uani 1 2 i . . . . . .
C18 C 0.3844(3) 0.3851(3) 0.6289(2) 0.0246 Uani 1 2 i . . . . . .
C19 C -0.0877(3) 0.5754(3) 0.8896(2) 0.0208 Uani 1 2 i . . . . . .
C20 C 0.4396(3) 0.2459(3) 0.5774(2) 0.0246 Uani 1 2 i . . . . . .
C21 C 0.2272(3) 0.4534(3) 0.7141(2) 0.0196 Uani 1 2 i . . . . . .
C22 C -0.3212(3) 0.5392(3) 1.0082(2) 0.0250 Uani 1 2 i . . . . . .
H1 H 0.1742 -0.1167 0.6228 0.0500 Uiso 1 2 i R . . . . .
H2 H 0.2227 -0.1120 0.7083 0.0500 Uiso 1 2 i R . . . . .
H3 H -0.1792 0.0954 0.6683 0.0500 Uiso 1 2 i R . . . . .
H4 H -0.4644 0.7319 0.7622 0.0500 Uiso 1 2 i R . . . . .
H5 H 0.1554 0.2602 0.3958 0.0144 Uiso 1 2 i R . . . . .
H6 H -0.4754 0.0012 0.7843 0.0132 Uiso 1 2 i R . . . . .
H7 H -0.3065 0.3352 0.9680 0.0189 Uiso 1 2 i R . . . . .
H8 H -0.0368 0.7579 0.8973 0.0305 Uiso 1 2 i R . . . . .
H9 H 0.3784 0.0735 0.5710 0.0215 Uiso 1 2 i R . . . . .
H10 H -0.2937 0.7283 1.0226 0.0239 Uiso 1 2 i R . . . . .
H11 H 0.2230 0.6564 0.7545 0.0317 Uiso 1 2 i R . . . . .
H12 H 0.4542 0.4386 0.6057 0.0307 Uiso 1 2 i R . . . . .
H13 H 0.5517 0.1957 0.5181 0.0282 Uiso 1 2 i R . . . . .
H14 H -0.4299 0.5746 1.0730 0.0227 Uiso 1 2 i R . . . . .

loop_
_atom_site_aniso_label
_atom_site_aniso_U_11
_atom_site_aniso_U_22
_atom_site_aniso_U_33
_atom_site_aniso_U_23
_atom_site_aniso_U_13
_atom_site_aniso_U_12
Ni1 0.01083(15) 0.01335(15) 0.01278(16) 0.00039(10) -0.00379(11) -0.00609(11)
O1 0.0142(7) 0.0245(8) 0.0152(8) 0.0042(6) -0.0048(6) -0.0126(6)
O2 0.0144(7) 0.0161(8) 0.0180(8) -0.0019(6) -0.0056(6) -0.0060(6)
O3 0.0286(9) 0.0229(9) 0.0207(9) 0.0047(7) -0.0138(7) -0.0152(7)
O4 0.0217(8) 0.0156(8) 0.0179(8) -0.0016(6) -0.0093(7) -0.0059(6)
O5 0.0133(7) 0.0171(7) 0.0152(8) -0.0009(6) -0.0065(6) -0.0043(6)
O6 0.0190(8) 0.0191(8) 0.0168(8) 0.0062(6) -0.0086(6) -0.0120(7)
O7 0.0184(8) 0.0237(9) 0.0275(10) -0.0015(7) -0.0001(7) -0.0119(7)
N1 0.0138(9) 0.0147(9) 0.0153(9) -0.0001(7) -0.0060(7) -0.0040(7)
O8 0.0271(9) 0.0384(10) 0.0133(8) 0.0061(7) -0.0067(7) -0.0252(8)
N2 0.0154(9) 0.0170(9) 0.0144(9) 0.0016(7) -0.0058(7) -0.0083(7)
O9 0.0173(8) 0.0206(9) 0.0342(10) -0.0082(7) 0.0085(7) -0.0080(7)
C1 0.0113(9) 0.0181(10) 0.0104(9) 0.0020(8) -0.0019(8) -0.0090(8)
C2 0.0155(10) 0.0141(10) 0.0124(10) 0.0018(8) -0.0069(8) -0.0072(8)
C3 0.0130(9) 0.0159(10) 0.0117(9) 0.0007(8) -0.0042(8) -0.0056(8)
C4 0.0178(10) 0.0176(10) 0.0139(10) 0.0037(8) -0.0086(8) -0.0089(9)
C5 0.0192(11) 0.0155(10) 0.0146(10) 0.0030(8) -0.0092(9) -0.0067(9)
C6 0.0107(9) 0.0123(9) 0.0142(10) 0.0011(7) -0.0023(8) -0.0057(8)
C7 0.0149(10) 0.0143(10) 0.0135(10) 0.0002(8) -0.0043(8) -0.0051(8)
C8 0.0097(9) 0.0119(9) 0.0155(10) 0.0007(7) -0.0047(8) -0.0044(7)
C9 0.0138(10) 0.0147(10) 0.0126(10) 0.0014(8) -0.0048(8) -0.0056(8)
C10 0.0145(10) 0.0179(10) 0.0138(10) 0.0000(8) -0.0049(8) -0.0064(8)
C11 0.0167(10) 0.0232(12) 0.0188(11) 0.0016(9) -0.0070(9) -0.0054(9)
C12 0.0410(15) 0.0162(11) 0.0260(13) 0.0037(9) -0.0189(11) -0.0128(11)
C13 0.0132(10) 0.0148(10) 0.0129(10) -0.0017(8) -0.0016(8) -0.0066(8)
C14 0.0169(11) 0.0235(12) 0.0205(12) 0.0012(9) -0.0051(9) -0.0088(9)
C15 0.0297(13) 0.0169(11) 0.0209(12) -0.0027(9) -0.0108(10) -0.0007(10)
C16 0.0405(15) 0.0244(12) 0.0247(12) 0.0087(10) -0.0181(11) -0.0223(11)
C17 0.0130(10) 0.0136(9) 0.0145(10) 0.0009(8) -0.0027(8) -0.0059(8)
C18 0.0261(13) 0.0356(14) 0.0231(12) 0.0094(11) -0.0115(10) -0.0214(11)
C19 0.0291(13) 0.0164(11) 0.0179(11) 0.0020(9) -0.0134(10) -0.0065(10)
C20 0.0172(11) 0.0344(14) 0.0241(13) 0.0047(10) -0.0047(9) -0.0142(10)
C21 0.0270(12) 0.0231(12) 0.0189(11) 0.0072(9) -0.0134(10) -0.0164(10)
C22 0.0186(11) 0.0259(13) 0.0193(12) -0.0029(10) -0.0040(9) -0.0001(10)

loop_
_atom_type_symbol
_atom_type_description
_atom_type_scat_dispersion_real
_atom_type_scat_dispersion_imag
_atom_type_scat_source
Ni Ni 0.339 1.112
;
International Tables for Crystallography
(1992, Vol. C, Tables 4.2.6.8 and 6.1.1.4)
;
C C 0.003 0.002
;
International Tables for Crystallography
(1992, Vol. C, Tables 4.2.6.8 and 6.1.1.4)
;
H H 0.000 0.000
;
International Tables for Crystallography
(1992, Vol. C, Table 6.1.1.4)
;
O O 0.011 0.006
;
International Tables for Crystallography
(1992, Vol. C, Tables 4.2.6.8 and 6.1.1.4)
;
N N 0.006 0.003
;
International Tables for Crystallography
(1992, Vol. C, Tables 4.2.6.8 and 6.1.1.4)
;

loop_
_geom_angle_atom_site_label_1
_geom_angle_site_symmetry_1
_geom_angle_atom_site_label_2
_geom_angle_site_symmetry_2
_geom_angle_atom_site_label_3
_geom_angle_site_symmetry_3
_geom_angle
_geom_angle_publ_flag
O1 . Ni1 . O4 . 94.63(7) yes
O1 . Ni1 . O5 . 92.24(6) yes
O4 . Ni1 . O5 . 88.77(7) no
O1 . Ni1 . O6 . 86.07(6) yes
O4 . Ni1 . O6 . 85.27(7) no
O5 . Ni1 . O6 . 173.65(6) yes
O1 . Ni1 . N1 . 90.79(7) no
O4 . Ni1 . N1 . 173.93(7) no
O5 . Ni1 . N1 . 88.29(7) no
O6 . Ni1 . N1 . 97.85(7) no
O1 . Ni1 . N2 . 171.43(7) no
O4 . Ni1 . N2 . 93.47(7) no
O5 . Ni1 . N2 . 85.14(7) no
O6 . Ni1 . N2 . 97.38(7) no
N1 . Ni1 . N2 . 80.99(8) yes
Ni1 . O1 . C17 . 130.32(15) no
Ni1 . O4 . H1 . 133.8 no
Ni1 . O4 . H2 . 112.0 no
H1 . O4 . H2 . 94.0 no
Ni1 . O5 . C1 . 128.62(14) no
Ni1 . O6 . C13 . 142.66(15) no
Ni1 . N1 . C5 . 112.38(15) no
Ni1 . N1 . C11 . 129.11(17) no
C5 . N1 . C11 . 118.4(2) no
C17 . O8 . H3 . 105.5 no
Ni1 . N2 . C4 . 112.55(15) no
Ni1 . N2 . C14 . 128.81(17) no
C4 . N2 . C14 . 118.4(2) no
C10 . O9 . H4 . 110.0 no
O2 . C1 . O5 . 126.9(2) no
O2 . C1 . C8 . 116.96(19) no
O5 . C1 . C8 . 115.75(19) no
C3 . C2 . C7 . 119.1(2) no
C3 . C2 . C13 . 124.2(2) no
C7 . C2 . C13 . 116.68(19) no
C7 2_566 C3 . C2 . 119.8(2) no
C7 2_566 C3 . C10 . 119.7(2) no
C2 . C3 . C10 . 120.5(2) no
N2 . C4 . C5 . 116.9(2) no
N2 . C4 . C21 . 123.2(2) no
C5 . C4 . C21 . 120.0(2) no
C4 . C5 . N1 . 117.1(2) no
C4 . C5 . C19 . 119.7(2) no
N1 . C5 . C19 . 123.2(2) no
C8 2_557 C6 . C9 . 120.06(19) no
C8 2_557 C6 . C17 . 120.40(19) no
C9 . C6 . C17 . 119.5(2) no
C3 2_566 C7 . C2 . 121.1(2) no
C3 2_566 C7 . H5 . 119.5 no
C2 . C7 . H5 . 119.5 no
C1 . C8 . C6 2_557 125.49(19) no
C1 . C8 . C9 1_655 115.90(19) no
C6 2_557 C8 . C9 1_655 118.6(2) no
C8 1_455 C9 . C6 . 121.4(2) no
C8 1_455 C9 . H6 . 119.3 no
C6 . C9 . H6 . 119.3 no
C3 . C10 . O9 . 111.94(19) no
C3 . C10 . O7 . 123.3(2) no
O9 . C10 . O7 . 124.8(2) no
N1 . C11 . C22 . 122.4(2) no
N1 . C11 . H7 . 118.8 no
C22 . C11 . H7 . 118.8 no
C16 . C12 . C19 . 121.0(2) no
C16 . C12 . H8 . 119.6 no
C19 . C12 . H8 . 119.4 no
C2 . C13 . O6 . 117.13(19) no
C2 . C13 . O3 . 119.2(2) no
O6 . C13 . O3 . 123.5(2) no
N2 . C14 . C20 . 122.6(2) no
N2 . C14 . H9 . 118.6 no
C20 . C14 . H9 . 118.8 no
C19 . C15 . C22 . 119.5(2) no
C19 . C15 . H10 . 120.1 no
C22 . C15 . H10 . 120.4 no
C12 . C16 . C21 . 121.4(2) no
C12 . C16 . H11 . 119.3 no
C21 . C16 . H11 . 119.3 no
C6 . C17 . O8 . 115.36(19) no
C6 . C17 . O1 . 119.7(2) no
O8 . C17 . O1 . 124.9(2) no
C20 . C18 . C21 . 119.5(2) no
C20 . C18 . H12 . 120.5 no
C21 . C18 . H12 . 120.0 no
C12 . C19 . C15 . 123.9(2) no
C12 . C19 . C5 . 119.1(2) no
C15 . C19 . C5 . 117.0(2) no
C14 . C20 . C18 . 119.3(2) no
C14 . C20 . H13 . 120.6 no
C18 . C20 . H13 . 120.1 no
C16 . C21 . C18 . 124.0(2) no
C16 . C21 . C4 . 118.8(2) no
C18 . C21 . C4 . 117.2(2) no
C11 . C22 . C15 . 119.5(2) no
C11 . C22 . H14 . 120.4 no
C15 . C22 . H14 . 120.0 no

loop_
_geom_bond_atom_site_label_1
_geom_bond_site_symmetry_1
_geom_bond_atom_site_label_2
_geom_bond_site_symmetry_2
_geom_bond_distance
_geom_bond_publ_flag
Ni1 . O1 . 2.0825(16) yes
Ni1 . O4 . 2.0481(17) yes
Ni1 . O5 . 2.0928(16) yes
Ni1 . O6 . 2.0919(16) yes
Ni1 . N1 . 2.0536(19) yes
Ni1 . N2 . 2.0591(19) yes
O1 . C17 . 1.227(3) no
O2 . C1 . 1.257(3) no
O3 . C13 . 1.228(3) no
O4 . H1 . 0.880 no
O4 . H2 . 0.763 no
O5 . C1 . 1.249(3) no
O6 . C13 . 1.288(3) no
O7 . C10 . 1.203(3) no
N1 . C5 . 1.358(3) no
N1 . C11 . 1.327(3) no
O8 . C17 . 1.299(3) no
O8 . H3 . 0.920 no
N2 . C4 . 1.352(3) no
N2 . C14 . 1.327(3) no
O9 . C10 . 1.317(3) no
O9 . H4 . 0.686 no
C1 . C8 . 1.526(3) no
C2 . C3 . 1.396(3) no
C2 . C7 . 1.392(3) no
C2 . C13 . 1.512(3) no
C3 . C7 2_566 1.398(3) no
C3 . C10 . 1.503(3) no
C4 . C5 . 1.441(3) no
C4 . C21 . 1.402(3) no
C5 . C19 . 1.402(3) no
C6 . C8 2_557 1.396(3) no
C6 . C9 . 1.390(3) no
C6 . C17 . 1.499(3) no
C7 . H5 . 1.000 no
C8 . C9 1_655 1.393(3) no
C9 . H6 . 1.000 no
C11 . C22 . 1.403(3) no
C11 . H7 . 1.000 no
C12 . C16 . 1.348(4) no
C12 . C19 . 1.438(4) no
C12 . H8 . 1.000 no
C14 . C20 . 1.402(3) no
C14 . H9 . 1.000 no
C15 . C19 . 1.413(4) no
C15 . C22 . 1.369(4) no
C15 . H10 . 1.000 no
C16 . C21 . 1.436(4) no
C16 . H11 . 1.000 no
C18 . C20 . 1.370(4) no
C18 . C21 . 1.409(4) no
C18 . H12 . 1.000 no
C20 . H13 . 1.000 no
C22 . H14 . 1.000 no

loop_
_geom_hbond_atom_site_label_D
_geom_hbond_site_symmetry_D
_geom_hbond_atom_site_label_H
_geom_hbond_site_symmetry_H
_geom_hbond_atom_site_label_A
_geom_hbond_site_symmetry_A
_geom_hbond_angle_DHA
_geom_hbond_distance_DH
_geom_hbond_distance_HA
_geom_hbond_distance_DA
_geom_hbond_publ_flag
O4 . H1 . O3 2_556 167.8 0.880 1.843 2.710(3) yes
O4 . H2 . O2 . 148.6 0.763 1.967 2.649(3) yes
O8 . H3 . O6 . 170.6 0.920 1.564 2.475(3) yes
